data_1558838
loop_
_publ_author_name
'Tian, Jiayue'
'Liu, Luyao'
'Zhou, Kang'
'Hong, Zixiao'
'Chen, Qihui'
'Jiang, Feilong'
'Yuan, Daqiang'
'Sun, Qingfu'
'Hong, Maochun'

_publ_section_title
;
 Metal--organic tube or layered assembly: reversible sheet-to-tube
 transformation and adaptive recognition
;
_journal_issue 36
_journal_name_full 'Chemical Science'
_journal_page_first 9818
_journal_page_last 9826
_journal_paper_doi 10.1039/D0SC01176B
_journal_volume 11
_journal_year 2020
_chemical_formula_moiety 'C40 H42 Br6 N6 O6 Zn3, 4(C4 H8 O2)'
_chemical_formula_sum 'C56 H74 Br6 N6 O14 Zn3'
_chemical_formula_weight 1730.78
_space_group_crystal_system orthorhombic
_space_group_IT_number 33
_space_group_name_Hall 'P 2c -2n'
_space_group_name_H-M_alt 'P n a 21'
_atom_sites_solution_hydrogens geom
_atom_sites_solution_primary dual
_audit_creation_date 2020-07-29
_audit_creation_method
;
Olex2 1.2
(compiled 2018.05.29 svn.r3508 for OlexSys, GUI svn.r5506)
;
_audit_update_record
;
2020-07-29 deposited with the CCDC.	2020-08-11 downloaded from the CCDC.
;
_cell_angle_alpha 90
_cell_angle_beta 90
_cell_angle_gamma 90
_cell_formula_units_Z 4
_cell_length_a 15.659(3)
_cell_length_b 13.6267(18)
_cell_length_c 32.010(2)
_cell_measurement_reflns_used 55460
_cell_measurement_temperature 99.9(6)
_cell_measurement_theta_max 60.0290
_cell_measurement_theta_min 2.3800
_cell_volume 6830.3(16)
_computing_cell_refinement 'CrysAlisPro 1.171.40.59a (Rigaku OD, 2019)'
_computing_data_collection 'CrysAlisPro 1.171.40.59a (Rigaku OD, 2019)'
_computing_data_reduction 'CrysAlisPro 1.171.40.59a (Rigaku OD, 2019)'
_computing_molecular_graphics 'Olex2 (Dolomanov et al., 2009)'
_computing_publication_material 'Olex2 (Dolomanov et al., 2009)'
_computing_structure_refinement 'ShelXL (Sheldrick, 2015)'
_computing_structure_solution 'ShelXT (Sheldrick, 2015)'
_diffrn_ambient_environment N~2~
_diffrn_ambient_temperature 99.9(6)
_diffrn_detector 'Hybrid Pixel Array Detector'
_diffrn_detector_area_resol_mean 10.0000
_diffrn_detector_type HyPix
_diffrn_measured_fraction_theta_full 0.998
_diffrn_measured_fraction_theta_max 0.998
_diffrn_measurement_details
;
List of Runs (angles in degrees, time in seconds):

  # Type    Start    End  Width  t~exp~   \w     \q     \k     \f   Frames
#--------------------------------------------------------------------------
  1  \w    -82.00  26.00   0.50    0.10    --   -1.41 -19.00 -84.00  216
  2  \w     44.00 156.00   0.50    0.40    --   75.22  19.00  82.00  224
  3  \w   -159.00 -47.00   0.50    0.40    --  -78.03 -19.00 -84.00  224
  4  \w    -26.00   3.00   0.50    0.40    --  -78.03  19.00  82.00   58
  5  \w    -26.00  79.00   0.50    0.10    --   -1.41  19.00  82.00  210
  6  \w    -75.00  22.00   0.50    0.10    --   -1.41 -57.00-150.00  194
  7  \w     -8.00  38.00   0.50    0.10    --   -1.41 -99.00 150.00   92
  8  \w     -8.00  38.00   0.50    0.10    --   -1.41 -99.00  30.00   92
  9  \w     -8.00  38.00   0.50    0.10    --   -1.41 -99.00 -60.00   92
 10  \w    -78.00  22.00   0.50    0.10    --   -1.41 -38.00 -30.00  200
 11  \w     -8.00  38.00   0.50    0.10    --   -1.41 -99.00  90.00   92
 12  \w    -78.00  22.00   0.50    0.10    --   -1.41 -38.00 120.00  200
 13  \w    -75.00  28.00   0.50    0.10    --   -1.41 -77.00-120.00  206
 14  \w     -8.00  38.00   0.50    0.10    --   -1.41 -99.00-150.00   92
 15  \w     52.00 149.00   0.50    0.40    --   75.22  57.00   0.00  194
 16  \w     46.00 149.00   0.50    0.40    --   75.22  77.00-150.00  206
 17  \w      1.00 104.00   0.50    0.40    --   75.22 -77.00-180.00  206
 18  \w     45.00 149.00   0.50    0.40    --   75.22  80.00 157.16  208
 19  \w     46.00 149.00   0.50    0.40    --   75.22  77.00  90.00  206
 20  \w     20.00 112.00   0.50    0.40    --   75.22-125.00 -60.00  184
 21  \w     20.00 112.00   0.50    0.40    --   75.22-125.00-120.00  184
 22  \w     20.00 112.00   0.50    0.40    --   75.22-125.00 150.00  184
 23  \w     46.00 149.00   0.50    0.40    --   75.22  77.00-180.00  206
 24  \w     46.00 149.00   0.50    0.40    --   75.22  77.00 150.00  206
 25  \w     46.00 149.00   0.50    0.40    --   75.22  77.00   0.00  206
 26  \w     46.00 149.00   0.50    0.40    --   75.22  77.00  60.00  206
 27  \w     46.00 149.00   0.50    0.40    --   75.22  77.00-120.00  206
 28  \w     46.00 149.00   0.50    0.40    --   75.22  77.00 120.00  206
 29  \w     47.00  73.00   0.50    0.40    --   75.22  75.00 -14.35   52
 30  \w    115.00 148.00   0.50    0.40    --   75.22  77.00  30.00   66
 31  \w     46.00  72.00   0.50    0.40    --   75.22  77.00  30.00   52
 32  \w     46.00 140.00   0.50    0.40    --   75.22  77.00 -60.00  188
 33  \w    109.00 149.00   0.50    0.40    --   75.22 125.00  90.00   80
 34  \w     -4.00  26.00   0.50    0.40    --   75.22 -19.00 -84.00   60
 35  \w      1.00 101.00   0.50    0.40    --   75.22 -99.00 -30.00  200
 36  \w     46.00 139.00   0.50    0.40    --   75.22  77.00 -90.00  186
 37  \w    -42.00  -1.00   0.50    0.40    --  -78.03  38.00  90.00   82
 38  \w    -80.00 -49.00   0.50    0.40    --  -78.03 -77.00  30.00   62
 39  \w    -78.00 -50.00   0.50    0.40    --  -78.03 -74.00 135.26   56
 40  \w   -152.00 -88.00   0.50    0.40    --  -78.03 -74.00 135.26  128
 41  \w   -152.00 -52.00   0.50    0.40    --  -78.03 -72.00-168.33  200
 42  \w    -96.00 -21.00   0.50    0.40    --  -78.03 125.00  90.00  150
 43  \w    -75.00 -49.00   0.50    0.40    --  -78.03 -77.00   0.00   52
 44  \w   -150.00 -50.00   0.50    0.40    --  -78.03 -76.00 112.67  200
 45  \w    -75.00 -49.00   0.50    0.40    --  -78.03 -77.00 -30.00   52
 46  \w    -83.00 -49.00   0.50    0.40    --  -78.03 -77.00-150.00   68
 47  \w   -124.00 -49.00   0.50    0.40    --  -78.03 -77.00-180.00  150
 48  \w   -151.00 -49.00   0.50    0.40    --  -78.03 -77.00  60.00  204
 49  \w    -75.00 -50.00   0.50    0.40    --  -78.03 -75.00-115.26   50
 50  \w   -143.00 -83.00   0.50    0.40    --  -78.03 -75.00-115.26  120
 51  \w    -42.00  -1.00   0.50    0.40    --  -78.03  38.00  30.00   82
 52  \w   -152.00-114.00   0.50    0.40    --  -78.03-125.00  90.00   76
 53  \w   -100.00 -47.00   0.50    0.40    --  -78.03 -81.00 166.88  106
 54  \w   -114.00 -48.00   0.50    0.40    --  -78.03 -79.00  -8.58  132
 55  \w    -74.00 -47.00   0.50    0.40    --  -78.03 -81.00 -74.01   54
 56  \w   -149.00 -48.00   0.50    0.40    --  -78.03 -80.00-121.10  202
 57  \w    -75.00 -49.00   0.50    0.40    --  -78.03 -78.00 -40.56   52
 58  \w   -104.00 -39.00   0.50    0.40    --  -78.03  77.00  60.00  130
 59  \w    -79.00 -50.00   0.50    0.40    --  -78.03 -75.00  80.76   58
 60  \w   -150.00 -96.00   0.50    0.40    --  -78.03 -75.00  80.76  108
 61  \w   -151.00 -79.00   0.50    0.40    --  -78.03 -78.00  15.52  144
 62  \w    -75.00 -49.00   0.50    0.40    --  -78.03 -78.00  15.52   52
 63  \w    -88.00 -49.00   0.50    0.40    --  -78.03 -77.00 -60.00   78
 64  \w   -151.00 -96.00   0.50    0.40    --  -78.03 -77.00 -60.00  110
 65  \w    -98.00 -15.00   0.50    0.40    --  -78.03  77.00 120.00  166
;
_diffrn_measurement_device 'four-circle diffractometer'
_diffrn_measurement_device_type 'ROD, Synergy Custom system, HyPix'
_diffrn_measurement_method '\w scans'
_diffrn_orient_matrix_type 'CrysAlisPro convention (1999,Acta A55,543-557)'
_diffrn_orient_matrix_UB_11 -0.0830592000
_diffrn_orient_matrix_UB_12 -0.0403093000
_diffrn_orient_matrix_UB_13 -0.0107951000
_diffrn_orient_matrix_UB_21 0.0477863000
_diffrn_orient_matrix_UB_22 -0.0747146000
_diffrn_orient_matrix_UB_23 0.0001472000
_diffrn_orient_matrix_UB_31 -0.0219594000
_diffrn_orient_matrix_UB_32 -0.0104595000
_diffrn_orient_matrix_UB_33 0.0404002000
_diffrn_radiation_monochromator mirror
_diffrn_radiation_probe x-ray
_diffrn_radiation_type GaK\a
_diffrn_radiation_wavelength 1.3405
_diffrn_reflns_av_R_equivalents 0.1056
_diffrn_reflns_av_unetI/netI 0.0280
_diffrn_reflns_Laue_measured_fraction_full 0.998
_diffrn_reflns_Laue_measured_fraction_max 0.998
_diffrn_reflns_limit_h_max 18
_diffrn_reflns_limit_h_min -18
_diffrn_reflns_limit_k_max 16
_diffrn_reflns_limit_k_min -16
_diffrn_reflns_limit_l_max 37
_diffrn_reflns_limit_l_min -38
_diffrn_reflns_number 230666
_diffrn_reflns_point_group_measured_fraction_full 0.998
_diffrn_reflns_point_group_measured_fraction_max 0.998
_diffrn_reflns_theta_full 52.928
_diffrn_reflns_theta_max 52.928
_diffrn_reflns_theta_min 2.400
_diffrn_source 'micro-focus metaljet'
_exptl_absorpt_coefficient_mu 3.929
_exptl_absorpt_correction_T_max 1.00000
_exptl_absorpt_correction_T_min 0.80776
_exptl_absorpt_correction_type multi-scan
_exptl_absorpt_process_details
;
CrysAlisPro 1.171.40.59a (Rigaku Oxford Diffraction, 2019)
Empirical absorption correction using spherical harmonics,
 implemented in SCALE3 ABSPACK scaling algorithm.
;
_exptl_crystal_colour 'clear light colourless'
_exptl_crystal_colour_lustre clear
_exptl_crystal_colour_modifier light
_exptl_crystal_colour_primary colourless
_exptl_crystal_density_diffrn 1.683
_exptl_crystal_description plate
_exptl_crystal_F_000 3456
_refine_diff_density_max 2.303
_refine_diff_density_min -1.562
_refine_diff_density_rms 0.234
_refine_ls_abs_structure_details
;
 Refined as an inversion twin.
;
_refine_ls_abs_structure_Flack 0.51(14)
_refine_ls_extinction_coef 0.000045(15)
_refine_ls_extinction_expression Fc^*^=kFc[1+0.001xFc^2^\l^3^/sin(2\q)]^-1/4^
_refine_ls_extinction_method 'SHELXL-2016/6 (Sheldrick 2016)'
_refine_ls_goodness_of_fit_ref 1.088
_refine_ls_hydrogen_treatment constr
_refine_ls_matrix_type full
_refine_ls_number_parameters 710
_refine_ls_number_reflns 11948
_refine_ls_number_restraints 904
_refine_ls_restrained_S_all 1.136
_refine_ls_R_factor_all 0.1333
_refine_ls_R_factor_gt 0.1275
_refine_ls_shift/su_max 0.000
_refine_ls_shift/su_mean 0.000
_refine_ls_structure_factor_coef Fsqd
_refine_ls_weighting_details 'w=1/[\s^2^(Fo^2^)+(0.0112P)^2^+264.7582P] where P=(Fo^2^+2Fc^2^)/3'
_refine_ls_weighting_scheme calc
_refine_ls_wR_factor_gt 0.2571
_refine_ls_wR_factor_ref 0.2600
_reflns_Friedel_coverage 0.962
_reflns_Friedel_fraction_full 0.998
_reflns_Friedel_fraction_max 0.998
_reflns_number_gt 11060
_reflns_number_total 11948
_reflns_threshold_expression 'I > 2\s(I)'
_cod_data_source_file d0sc01176b2.cif
_cod_data_source_block 190927-4
_cod_depositor_comments 'Adding full bibliography for 1558835--1558840.cif.'
_cod_original_cell_volume 6830.2(18)
_cod_database_code 1558838
_shelx_shelxl_version_number 2016/6
_chemical_oxdiff_formula 'C H O N Zn Br'
_shelx_space_group_comment
;
The symmetry employed for this shelxl refinement is uniquely defined
by the following loop, which should always be used as a source of
symmetry information in preference to the above space-group names.
They are only intended as comments.
;
_diffrn_oxdiff_digest_frames
;
0112fe5bd17e856d53ce614232041c4f45090088a6f
;
_reflns_odcompleteness_completeness 99.99
_reflns_odcompleteness_iscentric 1
_reflns_odcompleteness_theta 56.82
_olex2_refinement_description
;
1. Twinned data refinement
 Scales: 0.49(14)
 0.51(14)
2. Fixed Uiso
 At 1.2 times of:
  All C(H) groups, All C(H,H) groups
 At 1.5 times of:
  All C(H,H,H) groups
3. Restrained distances
 C42-O12 = C42-C41 = C44-O11 = C44-C43 = O13-C47 = O13-C46 = O14-C45 = O14-C48
 = O6-C29 = O6-C30 = O5-C35 = O5-C36 = O4-C26 = O4-C23 = O2-C15 = O2-C16 = O3-
 C10 = O3-C9 = O1-C3 = O1-C6 = C50-C49 = C50-O7 = C52-O8 = C52-C51 = C54-O10 =
 C54-C53 = C56-O9 = C56-C55
 1.44 with sigma of 0.08
 C49-O8 = O7-C51 = O9-C53 = C55-O10 = C46-C45 = C47-C48 = C41-O11 = O12-C43 =
 C35-C27 = C29-C27 = C26-C27 = C28-C27 = C7-C9 = C7-C6 = C7-C8 = C7-C15
 1.53 with sigma of 0.08
 C44-C43 = C44-O11 = C42-O12 = C42-C41
 1.44 with sigma of 0.08
 C41-O11 = O12-C43
 1.53 with sigma of 0.08
 C42-C41 = C43-C44
 1.53 with sigma of 0.08
 O14-C45 = O14-C48 = O13-C46 = O13-C47 = C42-C41 = C42-O12 = C44-C43 = C44-O11
 1.44 with sigma of 0.08
 C41-O11 = C43-O12 = C46-C45 = C47-C48
 1.53 with sigma of 0.08
 C44-C43 = C42-C41
 1.44 with sigma of 0.08
 O14-C48
 1.46 with sigma of 0.08
 C42-O12
 1.45 with sigma of 0.08
 O12-C43 = O12-C42 = O11-C41 = O11-C44
 1.44 with sigma of 0.08
 C41-C42 = C43-C44
 1.53 with sigma of 0.08
 C46-C45 = C46-O13 = C48-C47 = C48-O14
 1.44 with sigma of 0.08
 O13-C47 = O14-C45
 1.55 with sigma of 0.08
 C46-C45 = C48-C47
 1.42 with sigma of 0.08
 O13-C47
 1.55 with sigma of 0.08
 O3-C10
 1.48 with sigma of 0.08
 O5-C35 = O5-C36
 1.48 with sigma of 0.08
 O2-C16
 1.48 with sigma of 0.08
 O6-C29
 1.4 with sigma of 0.08
 O13-C46 = O14-C45 = O14-C48 = O13-C47
 1.4 with sigma of 0.08
 C47-C48 = C45-C46
 1.6 with sigma of 0.08
 C48-O14 = O14-C45
 1.4 with sigma of 0.08
 C46-C45
 1.6 with sigma of 0.08
 C47-C48
 1.6 with sigma of 0.08
 C48-O14
 1.35 with sigma of 0.08
 O14-C45
 1.35 with sigma of 0.08
 C47-O13
 1.35 with sigma of 0.08
 O6-C30
 1.6 with sigma of 0.08
 O9-C53
 1.45 with sigma of 0.08
 C55-C56
 1.5 with sigma of 0.08
 C53-O9
 1.5 with sigma of 0.08
 O10-C55
 1.5 with sigma of 0.08
 C56-O9
 1.35 with sigma of 0.08
 C16-O2
 1.55 with sigma of 0.08
 O2-C15
 1.35 with sigma of 0.08
 C35-C27
 1.75 with sigma of 0.08
 C36-O5
 1.55 with sigma of 0.08
 C35-O5
 1.3 with sigma of 0.08
 C8-C7
 1.8 with sigma of 0.8
 C6-O1
 1.6 with sigma of 0.8
 C26-C27
 2 with sigma of 0.8
 C27-C29
 1.1 with sigma of 0.8
 C29-O6
 1.1 with sigma of 0.8
 C15-O2
 1.1 with sigma of 0.8
 C9-C7
 1.1 with sigma of 0.8
 C7-C15
 1.2 with sigma of 0.8
 C45-O14
 1.2 with sigma of 0.1
 C27-C35
 2.5 with sigma of 0.1
 C6-C7
 1 with sigma of 0.1
 O1-C6
 2 with sigma of 0.1
 C3-O1
 2 with sigma of 0.1
 O7-C51 = O7-C50 = O8-C52 = O8-C49
 1.4 with sigma of 0.04
 O7-C51 = O8-C49
 1.4 with sigma of 0.04
 O7-C51 = O8-C52
 1.4 with sigma of 0.04
 C50-C49
 1.8 with sigma of 0.04
 O7-C50
 1.5 with sigma of 0.04
 O9-C53 = O9-C56 = O10-C55
 1.4 with sigma of 0.04
 O10-C54
 1.7 with sigma of 0.04
 O10-C54 = O9-C56 = O9-C53
 1.3 with sigma of 0.04
 C56-C55 = C54-C53
 1.8 with sigma of 0.04
 C46-C47
 2.45 with sigma of 0.16
 C42-O11
 2.4 with sigma of 0.16
 C43-O11
 2.4 with sigma of 0.16
 O12-C41
 2.4 with sigma of 0.16
 C44-O12
 2.45 with sigma of 0.16
 C44-C41
 2.45 with sigma of 0.16
 O11-C42
 2.45 with sigma of 0.16
 C41-O12
 2.45 with sigma of 0.16
 C42-C43
 2.45 with sigma of 0.16
 O12-C44
 2.45 with sigma of 0.16
 O11-O12
 3 with sigma of 0.16
 O11-C40
 3.1 with sigma of 0.16
 C9-C10
 2.45 with sigma of 0.16
 C15-C16
 2.45 with sigma of 0.16
 O5-C27
 2.5 with sigma of 0.16
 O6-C27
 2.5 with sigma of 0.16
 C30-C29
 2.5 with sigma of 0.16
 C27-O6
 2.6 with sigma of 0.16
 O13-C48
 2.5 with sigma of 0.16
 C47-O14
 2.5 with sigma of 0.16
 O14-C46
 2.5 with sigma of 0.16
 C29-C30
 2.6 with sigma of 0.16
 C55-O9
 2.45 with sigma of 0.16
 O10-C53
 2.5 with sigma of 0.16
 C56-C53
 2.5 with sigma of 0.16
 C54-O9
 2.5 with sigma of 0.16
 C54-C56
 2.9 with sigma of 0.16
 C16-C15
 2.5 with sigma of 0.16
 C6-C3
 2.6 with sigma of 1.6
 O1-C2
 2.8 with sigma of 1.6
 O1-C4
 2.8 with sigma of 1.6
 C3-C6
 2.8 with sigma of 1.6
 C27-O5
 2.8 with sigma of 1.6
 C35-C36
 2.8 with sigma of 1.6
 O14-C47
 3 with sigma of 0.2
 C48-O13
 3 with sigma of 0.2
 C47-C46
 3 with sigma of 0.2
 C45-C48
 3.3 with sigma of 0.2
 C48-C45
 4 with sigma of 0.2
 C52-C49
 2.5 with sigma of 0.08
 O8-C50
 2.6 with sigma of 0.08
 C51-C50
 2.6 with sigma of 0.08
 C56-O10
 2.6 with sigma of 0.08
4. Rigid bond restraints
 C44, O11, C41, C42, O12, C43
 with sigma for 1-2 distances of 0.005 and sigma for 1-3 distances of 0.005
 C13, C14, C10, C11, C12, N3
 with sigma for 1-2 distances of 0.005 and sigma for 1-3 distances of 0.005
 C13, C14, C11, C12, N3, C10
 with sigma for 1-2 distances of 0.002 and sigma for 1-3 distances of 0.002
 O3, C13, C14, C10, C11, C12, N3
 with sigma for 1-2 distances of 0.005 and sigma for 1-3 distances of 0.005
 C13, C14, C10, C11, C12, N3, O3
 with sigma for 1-2 distances of 0.001 and sigma for 1-3 distances of 0.001
 N6, C33, C34, C30, C31, C32
 with sigma for 1-2 distances of 0.001 and sigma for 1-3 distances of 0.001
 C56, O10, C55, C53, O9, C54
 with sigma for 1-2 distances of 0.005 and sigma for 1-3 distances of 0.005
5. Uiso/Uaniso restraints and constraints
Br2 \\sim Br5 \\sim Zn3 \\sim Zn2 \\sim Br4 \\sim O4 \\sim C3 \\sim Zn1 \\sim
Br1 \\sim O1 \\sim N1 \\sim C1 \\sim C4 \\sim C52 \\sim O3 \\sim Br3 \\sim Br6
\\sim C5 \\sim N6 \\sim C33 \\sim C2 \\sim O14 \\sim C22 \\sim O6 \\sim C26
\\sim C51 \\sim C13 \\sim C24 \\sim C35 \\sim C18 \\sim C14 \\sim N3 \\sim C11
\\sim O10 \\sim C45 \\sim C41 \\sim O5 \\sim C50 \\sim C43 \\sim C46 \\sim C42
\\sim O12 \\sim C48 \\sim C49 \\sim C39 \\sim O8 \\sim C54 \\sim C38 \\sim C10
\\sim C40 \\sim C12 \\sim C30 \\sim C9 \\sim C44 \\sim C29 \\sim C47 \\sim C8
\\sim C6 \\sim C16 \\sim O13 \\sim C37 \\sim C53 \\sim C17 \\sim C15 \\sim C23
\\sim C32 \\sim N5 \\sim O11 \\sim C31 \\sim N4 \\sim C21 \\sim C56 \\sim C25
\\sim C27 \\sim C55 \\sim C20 \\sim C34 \\sim C36 \\sim N2 \\sim O2 \\sim O9
\\sim C28 \\sim C19 \\sim C7 \\sim O7: within 2A with sigma of 0.01 and sigma
for terminal atoms of 0.005
C13 \\sim C14 \\sim C10 \\sim N3 \\sim C11 \\sim C12: within 2A with sigma of
0.005 and sigma for terminal atoms of 0.01
C44 \\sim O11 \\sim C43 \\sim C41 \\sim C42 \\sim O12: within 2A with sigma of
0.005 and sigma for terminal atoms of 0.01
N4 \\sim C25 \\sim C24 \\sim C23 \\sim C22 \\sim C21: within 2A with sigma of
0.005 and sigma for terminal atoms of 0.01
C47 \\sim O13 \\sim C46 \\sim C45 \\sim O14 \\sim C48: within 2A with sigma of
0.005 and sigma for terminal atoms of 0.01
C13 \\sim C14 \\sim C11 \\sim N3 \\sim C12 \\sim C10: within 2A with sigma of
0.005 and sigma for terminal atoms of 0.01
C13 \\sim C14 \\sim C10 \\sim C11 \\sim C12 \\sim N3: within 2A with sigma of
0.002 and sigma for terminal atoms of 0.004
O3 \\sim C13 \\sim C14 \\sim C10 \\sim C11 \\sim C12 \\sim N3: within 2A with
sigma of 0.005 and sigma for terminal atoms of 0.01
C13 \\sim C14 \\sim C10 \\sim C11 \\sim C12 \\sim N3 \\sim O3: within 2A with
sigma of 0.001 and sigma for terminal atoms of 0.002
N6 \\sim C33 \\sim C34 \\sim C30 \\sim C31 \\sim C32: within 2A with sigma of
0.001 and sigma for terminal atoms of 0.002
C56 \\sim O10 \\sim C55 \\sim C53 \\sim O9 \\sim C54: within 2A with sigma of
0.005 and sigma for terminal atoms of 0.01
Uanis(C13) \\sim Ueq, Uanis(C14) \\sim Ueq, Uanis(C10) \\sim Ueq, Uanis(C11)
\\sim Ueq, Uanis(C12) \\sim Ueq, Uanis(N3) \\sim Ueq: with sigma of 0.02 and
sigma for terminal atoms of 0.01
Uanis(C43) \\sim Ueq, Uanis(C44) \\sim Ueq, Uanis(O11) \\sim Ueq, Uanis(C41)
\\sim Ueq, Uanis(C42) \\sim Ueq, Uanis(O12) \\sim Ueq: with sigma of 0.02 and
sigma for terminal atoms of 0.01
Uanis(C26) \\sim Ueq: with sigma of 0.005 and sigma for terminal atoms of 0.01
Uanis(Br5) \\sim Ueq: with sigma of 0.01 and sigma for terminal atoms of 0.02
Uanis(Br3) \\sim Ueq: with sigma of 0.001 and sigma for terminal atoms of 0.002
Uanis(O3) \\sim Ueq, Uanis(C13) \\sim Ueq, Uanis(C14) \\sim Ueq, Uanis(C10)
\\sim Ueq, Uanis(C11) \\sim Ueq, Uanis(C12) \\sim Ueq, Uanis(N3) \\sim Ueq:
with sigma of 0.01 and sigma for terminal atoms of 0.02
Uanis(N6) \\sim Ueq, Uanis(C33) \\sim Ueq, Uanis(C34) \\sim Ueq, Uanis(C30)
\\sim Ueq, Uanis(C31) \\sim Ueq, Uanis(C32) \\sim Ueq: with sigma of 0.01 and
sigma for terminal atoms of 0.02
Uanis(C56) \\sim Ueq, Uanis(O10) \\sim Ueq, Uanis(C55) \\sim Ueq, Uanis(C53)
\\sim Ueq, Uanis(O9) \\sim Ueq, Uanis(C54) \\sim Ueq: with sigma of 0.01 and
sigma for terminal atoms of 0.02
Uanis(C15) \\sim Ueq: with sigma of 0.01 and sigma for terminal atoms of 0.02
6.a Secondary CH2 refined with riding coordinates:
 C52(H52A,H52B), C6(H6A,H6B), C56(H56A,H56B), C44(H44A,H44B), C26(H26A,H26B),
 C9(H9A,H9B), C55(H55A,H55B), C15(H15A,H15B), C53(H53A,H53B), C29(H29A,H29B),
 C45(H45A,H45B), C50(H50A,H50B), C51(H51A,H51B), C43(H43A,H43B), C54(H54A,H54B),
  C49(H49A,H49B), C35(H35A,H35B), C41(H41A,H41B), C46(H46A,H46B), C47(H47A,
 H47B), C42(H42A,H42B), C48(H48A,H48B)
6.b Aromatic/amide H refined with riding coordinates:
 C1(H1), C2(H2), C4(H4), C5(H5), C33(H33), C34(H34), C31(H31), C32(H32),
 C25(H25), C24(H24), C22(H22), C21(H21), C13(H13), C14(H14), C11(H11), C12(H12),
  C37(H37), C38(H38), C39(H39), C40(H40), C20(H20), C17(H17), C18(H18), C19(H19)
6.c Fitted hexagon refined as free rotating group:
 N1(C1,C2,C3,C4,C5), N6(C33,C34,C30,C31,C32), N4(C25,C24,C23,C22,C21), C37(C38,
 N5,C39,C40,C36), C20(C16,C17,C18,N2,C19)
6.d Idealised Me refined as rotating group:
 C8(H8A,H8B,H8C), C28(H28A,H28B,H28C)
;
_olex2_submission_special_instructions 'No special instructions were received'
_oxdiff_exptl_absorpt_empirical_details
;
Empirical correction (ABSPACK) includes:
- Absorption correction using spherical harmonics
- Frame scaling
;
_oxdiff_exptl_absorpt_empirical_full_max 2.284
_oxdiff_exptl_absorpt_empirical_full_min 0.480

loop_
_space_group_symop_operation_xyz
'x, y, z'
'-x, -y, z+1/2'
'x+1/2, -y+1/2, z'
'-x+1/2, y+1/2, z+1/2'

loop_
_atom_site_label
_atom_site_type_symbol
_atom_site_fract_x
_atom_site_fract_y
_atom_site_fract_z
_atom_site_U_iso_or_equiv
_atom_site_adp_type
_atom_site_occupancy
_atom_site_site_symmetry_order
_atom_site_calc_flag
_atom_site_refinement_flags_posn
_atom_site_refinement_flags_adp
_atom_site_refinement_flags_occupancy
_atom_site_disorder_assembly
_atom_site_disorder_group
Br1 Br 1.14057(19) 0.5528(2) 0.36382(14) 0.0524(10) Uani 1 1 d . U . . .
Br3 Br 0.3524(4) 0.9969(4) 0.46974(18) 0.0899(15) Uani 1 1 d . U . . .
Br2 Br 1.1689(3) 0.6045(4) 0.23709(14) 0.0720(13) Uani 1 1 d . U . . .
Br5 Br -0.16511(18) -0.1064(2) 0.62831(15) 0.0537(10) Uani 1 1 d . U . . .
Br6 Br -0.1388(3) -0.0541(3) 0.50158(13) 0.0683(12) Uani 1 1 d . U . . .
Zn1 Zn 1.1075(3) 0.5191(3) 0.29370(19) 0.0524(14) Uani 1 1 d . U . . .
Zn3 Zn -0.1011(3) -0.0226(3) 0.57134(17) 0.0465(12) Uani 1 1 d . U . . .
Zn2 Zn 0.2526(5) 0.9021(2) 0.4334(2) 0.0572(11) Uani 1 1 d . U . . .
Br4 Br 0.1490(4) 0.9960(3) 0.39653(17) 0.0895(18) Uani 1 1 d . U . . .
O4 O 0.0418(14) 0.6532(15) 0.5530(7) 0.051(4) Uani 1 1 d D U . . .
O1 O 0.7143(12) 0.5713(18) 0.2943(9) 0.059(5) Uani 1 1 d D U . . .
N1 N 0.9737(8) 0.5396(17) 0.2883(8) 0.060(6) Uani 1 1 d . U . . .
C1 C 0.9307(11) 0.5834(18) 0.2552(7) 0.062(6) Uani 1 1 d G U . . .
H1 H 0.960881 0.604963 0.231912 0.075 Uiso 1 1 calc R . . . .
C2 C 0.8426(11) 0.5950(19) 0.2569(7) 0.067(6) Uani 1 1 d DG U . . .
H2 H 0.813787 0.624252 0.234713 0.080 Uiso 1 1 calc R . . . .
C3 C 0.7974(8) 0.5627(19) 0.2916(8) 0.063(5) Uani 1 1 d DG U . . .
C4 C 0.8404(12) 0.5189(19) 0.3247(7) 0.064(6) Uani 1 1 d DG U . . .
H4 H 0.810200 0.497364 0.348018 0.077 Uiso 1 1 calc R . . . .
C5 C 0.9285(12) 0.5074(17) 0.3231(7) 0.064(6) Uani 1 1 d G U . . .
H5 H 0.957295 0.478074 0.345217 0.077 Uiso 1 1 calc R . . . .
C52 C 0.6060(15) 1.1930(16) 0.4274(7) 0.028(4) Uani 1 1 d D U . . .
H52A H 0.580987 1.238198 0.407417 0.034 Uiso 1 1 calc R . . . .
H52B H 0.652953 1.157788 0.414428 0.034 Uiso 1 1 calc R . . . .
O3 O 0.5852(12) 0.4181(15) 0.2582(7) 0.041(2) Uani 1 1 d D U . . .
N6 N -0.1114(13) 0.1287(9) 0.5799(6) 0.049(3) Uani 1 1 d . U . . .
C33 C -0.0930(14) 0.1949(12) 0.5481(5) 0.049(3) Uani 1 1 d G U . . .
H33 H -0.090832 0.173597 0.520562 0.059 Uiso 1 1 calc R . . . .
C34 C -0.0777(14) 0.2929(11) 0.5576(5) 0.049(3) Uani 1 1 d G U . . .
H34 H -0.065411 0.337185 0.536331 0.059 Uiso 1 1 calc R . . . .
C30 C -0.0810(14) 0.3247(10) 0.5988(6) 0.049(3) Uani 1 1 d DG U . . .
C31 C -0.0994(14) 0.2585(13) 0.6306(5) 0.049(3) Uani 1 1 d G U . . .
H31 H -0.101540 0.279779 0.658188 0.059 Uiso 1 1 calc R . . . .
C32 C -0.1146(13) 0.1605(12) 0.6212(5) 0.049(3) Uani 1 1 d G U . . .
H32 H -0.126961 0.116191 0.642420 0.059 Uiso 1 1 calc R . . . .
N4 N 0.1825(12) 0.8159(13) 0.4699(6) 0.052(4) Uani 1 1 d . U . . .
C25 C 0.0940(12) 0.8237(13) 0.4691(6) 0.051(4) Uani 1 1 d G U . . .
H25 H 0.067687 0.864128 0.449540 0.061 Uiso 1 1 calc R . . . .
C24 C 0.0449(9) 0.7713(14) 0.4975(8) 0.051(4) Uani 1 1 d G U . . .
H24 H -0.014277 0.776525 0.497022 0.062 Uiso 1 1 calc R . . . .
C23 C 0.0843(12) 0.7109(14) 0.5268(6) 0.050(4) Uani 1 1 d DG U . . .
C22 C 0.1728(13) 0.7030(13) 0.5275(6) 0.051(4) Uani 1 1 d G U . . .
H22 H 0.199144 0.662613 0.547098 0.061 Uiso 1 1 calc R . . . .
C21 C 0.2219(9) 0.7555(14) 0.4991(7) 0.052(4) Uani 1 1 d G U . . .
H21 H 0.281110 0.750216 0.499616 0.062 Uiso 1 1 calc R . . . .
C6 C 0.661(2) 0.612(3) 0.2603(13) 0.062(6) Uani 1 1 d D U . . .
H6A H 0.676536 0.581900 0.233844 0.074 Uiso 1 1 calc R . . . .
H6B H 0.670215 0.682327 0.257967 0.074 Uiso 1 1 calc R . . . .
C13 C 0.6174(16) 0.156(2) 0.2421(9) 0.041(2) Uani 1 1 d . U . . .
H13 H 0.623776 0.111738 0.220328 0.049 Uiso 1 1 calc R . . . .
C14 C 0.6152(16) 0.257(2) 0.2338(10) 0.041(2) Uani 1 1 d . U . . .
H14 H 0.625759 0.281365 0.207084 0.049 Uiso 1 1 calc R . . . .
C10 C 0.5968(16) 0.320(2) 0.2665(9) 0.041(2) Uani 1 1 d D U . . .
C11 C 0.5924(16) 0.2852(19) 0.3062(9) 0.041(2) Uani 1 1 d . U . . .
H11 H 0.585710 0.328000 0.328563 0.049 Uiso 1 1 calc R . . . .
C12 C 0.5979(16) 0.186(2) 0.3128(9) 0.041(2) Uani 1 1 d . U . . .
H12 H 0.592822 0.160817 0.339712 0.049 Uiso 1 1 calc R . . . .
N3 N 0.6106(14) 0.1248(17) 0.2803(8) 0.041(2) Uani 1 1 d . U . . .
C56 C 0.352(3) 1.363(4) 0.3611(13) 0.118(7) Uani 1 1 d D U . . .
H56A H 0.315589 1.395558 0.340802 0.142 Uiso 1 1 calc R . . . .
H56B H 0.396081 1.329232 0.345558 0.142 Uiso 1 1 calc R . . . .
C37 C -0.3368(12) 0.5103(14) 0.5441(6) 0.047(5) Uani 1 1 d . U . . .
H37 H -0.302846 0.484974 0.522811 0.056 Uiso 1 1 calc R . . . .
C38 C -0.4250(12) 0.4998(13) 0.5423(5) 0.046(5) Uani 1 1 d G U . . .
H38 H -0.450091 0.467400 0.519860 0.055 Uiso 1 1 calc R . . . .
N5 N -0.4758(9) 0.5376(13) 0.5741(6) 0.043(5) Uani 1 1 d G U . . .
C39 C -0.4383(12) 0.5859(14) 0.6076(5) 0.054(5) Uani 1 1 d G U . . .
H39 H -0.472230 0.611260 0.628905 0.064 Uiso 1 1 calc R . . . .
C40 C -0.3501(13) 0.5965(15) 0.6094(6) 0.052(5) Uani 1 1 d DG U . . .
H40 H -0.324985 0.628834 0.631858 0.063 Uiso 1 1 calc R . . . .
C36 C -0.2993(9) 0.5586(15) 0.5776(7) 0.048(5) Uani 1 1 d DG U . . .
C20 C 0.4614(8) 0.7636(16) 0.3657(7) 0.052(5) Uani 1 1 d . U . . .
H20 H 0.520456 0.769836 0.364136 0.062 Uiso 1 1 calc R . . . .
C16 C 0.4190(11) 0.6993(15) 0.3391(7) 0.050(5) Uani 1 1 d DG U . . .
C17 C 0.3308(11) 0.6899(14) 0.3414(7) 0.052(5) Uani 1 1 d G U . . .
H17 H 0.302405 0.646914 0.323604 0.063 Uiso 1 1 calc R . . . .
C18 C 0.2849(8) 0.7449(15) 0.3703(7) 0.051(5) Uani 1 1 d G U . . .
H18 H 0.225790 0.738709 0.371783 0.061 Uiso 1 1 calc R . . . .
N2 N 0.3272(10) 0.8093(13) 0.3968(6) 0.047(5) Uani 1 1 d G U . . .
C19 C 0.4155(10) 0.8186(14) 0.3945(7) 0.052(5) Uani 1 1 d G U . . .
H19 H 0.443839 0.861633 0.412316 0.062 Uiso 1 1 calc R . . . .
O6 O -0.0723(15) 0.4158(14) 0.6151(7) 0.051(4) Uani 1 1 d D U . . .
C44 C -0.355(4) 0.772(3) 0.6987(15) 0.124(7) Uani 1 1 d D U . . .
H44A H -0.414671 0.755818 0.693089 0.149 Uiso 1 1 calc R . . . .
H44B H -0.336630 0.820681 0.678725 0.149 Uiso 1 1 calc R . . . .
C27 C -0.071(2) 0.589(2) 0.6008(11) 0.051(4) Uani 1 1 d D U . . .
O10 O 0.437(2) 1.401(3) 0.4255(12) 0.118(7) Uani 1 1 d D U . . .
C26 C -0.0460(18) 0.661(2) 0.5670(10) 0.042(5) Uani 1 1 d D U . . .
H26A H -0.083273 0.650586 0.543150 0.051 Uiso 1 1 calc R . . . .
H26B H -0.055741 0.726667 0.577182 0.051 Uiso 1 1 calc R . . . .
C9 C 0.558(2) 0.484(2) 0.2886(12) 0.048(5) Uani 1 1 d D U . . .
H9A H 0.591585 0.475953 0.313881 0.058 Uiso 1 1 calc R . . . .
H9B H 0.498464 0.472298 0.295407 0.058 Uiso 1 1 calc R . . . .
C8 C 0.5232(19) 0.617(2) 0.2330(11) 0.054(5) Uani 1 1 d D U . . .
H8A H 0.534435 0.684390 0.226144 0.080 Uiso 1 1 calc GR . . . .
H8B H 0.463074 0.608405 0.237703 0.080 Uiso 1 1 calc GR . . . .
H8C H 0.541148 0.575741 0.210381 0.080 Uiso 1 1 calc GR . . . .
O11 O -0.303(3) 0.684(3) 0.6960(13) 0.123(7) Uani 1 1 d D U . . .
C55 C 0.395(4) 1.443(4) 0.3862(15) 0.117(7) Uani 1 1 d D U . . .
H55A H 0.353558 1.491926 0.394035 0.141 Uiso 1 1 calc R . . . .
H55B H 0.438439 1.474244 0.369089 0.141 Uiso 1 1 calc R . . . .
C15 C 0.5455(18) 0.664(2) 0.3070(11) 0.050(5) Uani 1 1 d D U . . .
H15A H 0.567733 0.642948 0.333866 0.059 Uiso 1 1 calc R . . . .
H15B H 0.563227 0.730699 0.301238 0.059 Uiso 1 1 calc R . . . .
O5 O -0.2089(15) 0.5670(16) 0.5732(8) 0.053(4) Uani 1 1 d D U . . .
O2 O 0.4523(14) 0.6510(17) 0.3038(8) 0.054(5) Uani 1 1 d D U . . .
C53 C 0.347(3) 1.232(3) 0.4124(15) 0.118(7) Uani 1 1 d D U . . .
H53A H 0.384233 1.184775 0.398658 0.142 Uiso 1 1 calc R . . . .
H53B H 0.307757 1.196412 0.430389 0.142 Uiso 1 1 calc R . . . .
C29 C -0.052(2) 0.4897(19) 0.5806(11) 0.052(5) Uani 1 1 d D U . . .
H29A H -0.087436 0.478880 0.556227 0.063 Uiso 1 1 calc R . . . .
H29B H 0.007741 0.485439 0.572338 0.063 Uiso 1 1 calc R . . . .
C45 C 0.135(2) 0.144(3) 0.6496(10) 0.077(5) Uani 1 1 d D U . . .
H45A H 0.188387 0.109116 0.646011 0.092 Uiso 1 1 calc R . . . .
H45B H 0.092445 0.098880 0.660172 0.092 Uiso 1 1 calc R . . . .
C50 C 0.6208(18) 1.103(2) 0.5083(8) 0.049(5) Uani 1 1 d D U . . .
H50A H 0.572681 1.130957 0.523168 0.058 Uiso 1 1 calc R . . . .
H50B H 0.649637 1.057238 0.526884 0.058 Uiso 1 1 calc R . . . .
C51 C 0.6313(18) 1.241(2) 0.4655(9) 0.051(5) Uani 1 1 d D U . . .
H51A H 0.581150 1.269686 0.478460 0.061 Uiso 1 1 calc R . . . .
H51B H 0.670099 1.294375 0.458685 0.061 Uiso 1 1 calc R . . . .
C43 C -0.345(4) 0.809(4) 0.7427(15) 0.126(7) Uani 1 1 d D U . . .
H43A H -0.378015 0.868548 0.746976 0.151 Uiso 1 1 calc R . . . .
H43B H -0.285607 0.822296 0.748930 0.151 Uiso 1 1 calc R . . . .
O9 O 0.301(2) 1.290(3) 0.3819(12) 0.121(7) Uani 1 1 d D U . . .
C54 C 0.399(4) 1.307(3) 0.4375(14) 0.115(7) Uani 1 1 d D U . . .
H54A H 0.363349 1.322348 0.461293 0.137 Uiso 1 1 calc R . . . .
H54B H 0.446662 1.269379 0.448599 0.137 Uiso 1 1 calc R . . . .
C28 C -0.012(2) 0.597(2) 0.6388(11) 0.053(5) Uani 1 1 d D U . . .
H28A H 0.045768 0.585024 0.630220 0.079 Uiso 1 1 calc GR . . . .
H28B H -0.028545 0.549020 0.659239 0.079 Uiso 1 1 calc GR . . . .
H28C H -0.016424 0.661404 0.650609 0.079 Uiso 1 1 calc GR . . . .
C7 C 0.570(2) 0.591(2) 0.2706(11) 0.053(4) Uani 1 1 d D U . . .
O8 O 0.5441(15) 1.1283(16) 0.4451(7) 0.067(5) Uani 1 1 d D U . . .
C49 C 0.590(2) 1.049(2) 0.4693(10) 0.060(6) Uani 1 1 d D U . . .
H49A H 0.637361 1.022813 0.453408 0.073 Uiso 1 1 calc R . . . .
H49B H 0.551211 0.996032 0.476448 0.073 Uiso 1 1 calc R . . . .
O14 O 0.1068(16) 0.187(2) 0.6094(8) 0.080(5) Uani 1 1 d D U . . .
C35 C -0.168(2) 0.594(2) 0.6089(10) 0.051(5) Uani 1 1 d D U . . .
H35A H -0.183438 0.550459 0.631536 0.061 Uiso 1 1 calc R . . . .
H35B H -0.184346 0.660458 0.616569 0.061 Uiso 1 1 calc R . . . .
C41 C -0.353(4) 0.608(3) 0.7190(14) 0.124(7) Uani 1 1 d D U . . .
H41A H -0.412389 0.609124 0.711040 0.148 Uiso 1 1 calc R . . . .
H41B H -0.330002 0.542506 0.713608 0.148 Uiso 1 1 calc R . . . .
C46 C 0.147(3) 0.229(3) 0.6796(12) 0.075(5) Uani 1 1 d D U . . .
H46A H 0.090701 0.251816 0.688297 0.090 Uiso 1 1 calc R . . . .
H46B H 0.175802 0.205018 0.704347 0.090 Uiso 1 1 calc R . . . .
C47 C 0.155(2) 0.340(3) 0.6247(11) 0.079(5) Uani 1 1 d D U . . .
H47A H 0.179690 0.400263 0.614410 0.094 Uiso 1 1 calc R . . . .
H47B H 0.093353 0.348142 0.627386 0.094 Uiso 1 1 calc R . . . .
C42 C -0.342(4) 0.634(4) 0.7627(13) 0.126(7) Uani 1 1 d D U . . .
H42A H -0.368543 0.585506 0.780475 0.151 Uiso 1 1 calc R . . . .
H42B H -0.281591 0.637245 0.769587 0.151 Uiso 1 1 calc R . . . .
O12 O -0.379(2) 0.725(3) 0.7695(11) 0.126(7) Uani 1 1 d D U . . .
C48 C 0.177(2) 0.253(3) 0.5968(12) 0.081(5) Uani 1 1 d D U . . .
H48A H 0.173989 0.269818 0.567353 0.097 Uiso 1 1 calc R . . . .
H48B H 0.232468 0.225740 0.603223 0.097 Uiso 1 1 calc R . . . .
O13 O 0.1928(19) 0.310(2) 0.6639(9) 0.076(5) Uani 1 1 d D U . . .
O7 O 0.6745(16) 1.1734(19) 0.4966(8) 0.075(5) Uani 1 1 d D U . . .

loop_
_atom_site_aniso_label
_atom_site_aniso_U_11
_atom_site_aniso_U_22
_atom_site_aniso_U_33
_atom_site_aniso_U_23
_atom_site_aniso_U_13
_atom_site_aniso_U_12
Br1 0.0272(13) 0.0188(12) 0.111(3) 0.0049(17) 0.0041(17) 0.0039(11)
Br3 0.087(2) 0.095(2) 0.088(2) -0.015(2) 0.0111(19) -0.061(2)
Br2 0.087(3) 0.076(3) 0.054(2) 0.024(2) 0.020(2) 0.013(2)
Br5 0.0229(12) 0.0143(11) 0.124(3) 0.0047(17) 0.0122(18) -0.0030(11)
Br6 0.090(3) 0.066(2) 0.049(2) -0.0058(19) -0.005(2) -0.023(2)
Zn1 0.043(2) 0.025(2) 0.089(4) 0.013(2) 0.014(3) 0.0132(19)
Zn3 0.045(3) 0.026(2) 0.069(3) -0.004(2) 0.006(2) -0.0098(19)
Zn2 0.068(3) 0.0352(18) 0.068(2) -0.004(3) 0.011(2) -0.030(3)
Br4 0.136(4) 0.047(2) 0.086(3) 0.023(2) 0.062(3) 0.021(2)
O4 0.052(9) 0.030(7) 0.069(9) 0.006(7) 0.001(8) -0.014(7)
O1 0.017(7) 0.055(10) 0.104(12) 0.019(9) 0.020(8) 0.009(7)
N1 0.022(9) 0.048(11) 0.109(15) 0.005(11) 0.016(10) 0.006(8)
C1 0.016(9) 0.060(12) 0.111(15) 0.013(12) 0.016(10) 0.012(9)
C2 0.025(10) 0.064(12) 0.111(15) 0.015(12) 0.014(10) 0.013(9)
C3 0.025(8) 0.055(10) 0.109(13) 0.012(10) 0.014(9) 0.006(8)
C4 0.029(10) 0.054(12) 0.109(15) 0.005(12) 0.013(10) -0.009(9)
C5 0.033(10) 0.051(12) 0.108(15) 0.009(12) 0.013(11) -0.014(9)
C52 0.026(9) 0.025(9) 0.033(9) 0.006(7) 0.011(8) 0.017(7)
O3 0.025(4) 0.043(4) 0.054(4) -0.004(3) 0.008(3) 0.001(3)
N6 0.051(5) 0.039(4) 0.056(5) 0.001(4) 0.001(4) 0.001(4)
C33 0.051(5) 0.039(4) 0.056(5) 0.001(4) 0.001(4) 0.001(4)
C34 0.051(5) 0.039(4) 0.056(5) 0.001(4) 0.001(4) 0.001(4)
C30 0.051(5) 0.039(4) 0.056(5) 0.001(4) 0.001(4) 0.001(4)
C31 0.051(5) 0.039(4) 0.056(5) 0.001(4) 0.001(4) 0.000(4)
C32 0.051(5) 0.039(4) 0.056(5) 0.001(4) 0.001(4) 0.000(4)
N4 0.060(7) 0.025(6) 0.070(8) -0.002(6) 0.006(7) -0.014(6)
C25 0.059(8) 0.023(7) 0.071(9) 0.000(7) 0.003(8) -0.014(7)
C24 0.058(8) 0.024(7) 0.073(9) -0.001(7) 0.002(8) -0.014(7)
C23 0.057(8) 0.022(6) 0.072(8) -0.001(7) 0.003(7) -0.016(6)
C22 0.057(8) 0.024(7) 0.071(9) 0.000(7) 0.006(8) -0.017(7)
C21 0.059(8) 0.025(7) 0.071(9) -0.002(7) 0.008(8) -0.013(7)
C6 0.041(10) 0.047(10) 0.098(12) 0.024(10) 0.020(10) 0.016(9)
C13 0.025(4) 0.044(4) 0.054(4) -0.004(3) 0.008(3) 0.001(3)
C14 0.025(4) 0.044(4) 0.054(4) -0.004(3) 0.008(3) 0.001(3)
C10 0.025(3) 0.043(4) 0.054(4) -0.004(3) 0.008(3) 0.001(3)
C11 0.025(4) 0.043(4) 0.054(4) -0.004(3) 0.008(3) 0.001(3)
C12 0.025(4) 0.043(4) 0.054(4) -0.004(3) 0.008(3) 0.001(3)
N3 0.025(4) 0.044(4) 0.054(4) -0.004(3) 0.008(3) 0.001(3)
C56 0.119(9) 0.118(9) 0.116(9) 0.010(6) 0.008(7) 0.002(7)
C37 0.071(11) 0.020(9) 0.049(10) 0.013(8) 0.001(10) -0.002(9)
C38 0.070(11) 0.020(8) 0.048(11) 0.006(8) -0.001(10) 0.006(9)
N5 0.069(11) 0.017(8) 0.042(10) 0.005(8) -0.001(9) 0.002(8)
C39 0.079(12) 0.031(9) 0.050(11) -0.007(9) -0.003(11) -0.002(10)
C40 0.072(12) 0.031(10) 0.053(11) -0.005(9) 0.007(10) 0.005(10)
C36 0.067(10) 0.026(8) 0.051(9) 0.008(8) 0.003(9) 0.005(8)
C20 0.040(10) 0.044(10) 0.072(12) -0.002(10) -0.005(10) -0.009(9)
C16 0.035(9) 0.038(9) 0.075(11) -0.001(9) 0.000(8) -0.008(8)
C17 0.036(10) 0.045(10) 0.076(12) -0.005(10) 0.003(10) -0.004(9)
C18 0.031(10) 0.049(11) 0.072(12) -0.004(10) -0.003(9) -0.014(9)
N2 0.033(9) 0.044(10) 0.063(11) -0.003(9) -0.004(9) -0.019(8)
C19 0.040(10) 0.048(11) 0.068(12) -0.003(10) -0.008(10) -0.018(9)
O6 0.064(9) 0.026(7) 0.063(9) 0.005(7) 0.002(8) 0.002(7)
C44 0.122(12) 0.129(12) 0.120(11) -0.006(10) 0.000(10) 0.011(10)
C27 0.064(9) 0.031(7) 0.058(9) 0.009(7) -0.007(8) -0.007(7)
O10 0.120(9) 0.116(9) 0.118(9) 0.010(7) 0.008(7) 0.004(7)
C26 0.040(7) 0.035(7) 0.052(7) 0.002(6) 0.003(6) -0.002(6)
C9 0.034(9) 0.039(9) 0.071(10) 0.010(9) 0.015(9) 0.008(8)
C8 0.039(9) 0.036(9) 0.086(11) 0.019(9) 0.016(9) 0.006(8)
O11 0.123(12) 0.128(12) 0.119(11) -0.005(10) 0.000(10) 0.008(10)
C55 0.118(9) 0.116(9) 0.117(9) 0.010(7) 0.008(7) 0.004(7)
C15 0.035(8) 0.041(8) 0.072(10) 0.008(8) 0.013(8) -0.004(7)
O5 0.065(10) 0.033(8) 0.061(10) -0.001(8) -0.001(9) 0.007(8)
O2 0.040(9) 0.045(9) 0.077(10) 0.001(8) 0.002(8) -0.003(7)
C53 0.120(9) 0.117(9) 0.117(9) 0.009(6) 0.007(7) 0.001(7)
C29 0.069(11) 0.027(9) 0.061(11) 0.005(9) 0.001(10) -0.003(9)
C45 0.065(10) 0.083(11) 0.083(11) -0.005(9) 0.005(9) 0.004(9)
C50 0.048(11) 0.051(11) 0.047(11) 0.016(9) 0.006(9) 0.026(9)
C51 0.041(10) 0.050(10) 0.062(11) 0.011(10) 0.006(9) 0.014(9)
C43 0.124(12) 0.132(12) 0.121(11) -0.007(10) 0.001(10) 0.011(10)
O9 0.122(9) 0.121(9) 0.118(9) 0.011(7) 0.006(7) -0.001(7)
C54 0.116(9) 0.113(9) 0.114(9) 0.009(7) 0.008(7) 0.004(7)
C28 0.066(10) 0.034(9) 0.059(10) 0.010(9) -0.007(9) -0.006(9)
C7 0.038(8) 0.038(8) 0.083(10) 0.019(8) 0.016(8) 0.009(7)
O8 0.075(10) 0.060(10) 0.066(10) 0.000(8) 0.011(9) 0.022(9)
C49 0.063(11) 0.059(11) 0.060(11) 0.021(10) 0.009(10) 0.029(10)
O14 0.068(9) 0.089(11) 0.083(11) -0.007(9) 0.005(8) 0.006(8)
C35 0.059(11) 0.032(9) 0.062(11) 0.003(9) 0.003(10) 0.004(9)
C41 0.123(12) 0.129(12) 0.119(11) -0.005(10) -0.001(10) 0.008(10)
C46 0.064(10) 0.080(11) 0.082(11) 0.000(9) 0.007(9) 0.002(9)
C47 0.068(10) 0.085(11) 0.083(11) 0.004(9) 0.009(9) 0.006(9)
C42 0.125(12) 0.133(12) 0.119(11) -0.005(10) 0.000(10) 0.009(10)
O12 0.125(12) 0.135(12) 0.120(11) -0.006(10) 0.001(10) 0.010(10)
C48 0.071(10) 0.089(11) 0.083(11) -0.001(9) 0.008(9) 0.008(9)
O13 0.065(9) 0.080(11) 0.084(11) 0.002(9) 0.009(8) 0.004(8)
O7 0.074(11) 0.078(11) 0.074(11) 0.006(10) -0.006(9) 0.017(9)

loop_
_atom_type_symbol
_atom_type_description
_atom_type_scat_dispersion_real
_atom_type_scat_dispersion_imag
_atom_type_scat_source
C C 0.0150 0.0070 'International Tables Vol C Tables 4.2.6.8 and 6.1.1.4'
H H 0.0000 0.0000 'International Tables Vol C Tables 4.2.6.8 and 6.1.1.4'
Br Br -0.9520 1.0400 'International Tables Vol C Tables 4.2.6.8 and 6.1.1.4'
N N 0.0250 0.0140 'International Tables Vol C Tables 4.2.6.8 and 6.1.1.4'
O O 0.0410 0.0250 'International Tables Vol C Tables 4.2.6.8 and 6.1.1.4'
Zn Zn -2.8160 0.5450 'International Tables Vol C Tables 4.2.6.8 and 6.1.1.4'

loop_
_geom_angle_atom_site_label_1
_geom_angle_atom_site_label_2
_geom_angle_atom_site_label_3
_geom_angle
_geom_angle_site_symmetry_1
_geom_angle_site_symmetry_3
_geom_angle_publ_flag
Br1 Zn1 Br2 123.2(3) . . ?
N1 Zn1 Br1 105.7(7) . . ?
N1 Zn1 Br2 105.9(6) . . ?
N3 Zn1 Br1 112.9(7) 3 . ?
N3 Zn1 Br2 108.0(7) 3 . ?
N3 Zn1 N1 97.8(9) 3 . ?
Br6 Zn3 Br5 122.4(2) . . ?
N6 Zn3 Br5 110.0(6) . . ?
N6 Zn3 Br6 106.7(6) . . ?
N5 Zn3 Br5 110(3) 3 . ?
N5 Zn3 Br6 106(4) 3 . ?
N5 Zn3 N6 100(2) 3 . ?
Br3 Zn2 Br4 113.9(2) . . ?
N4 Zn2 Br3 113.8(7) . . ?
N4 Zn2 Br4 103.5(7) . . ?
N4 Zn2 N2 106.3(6) . . ?
N2 Zn2 Br3 103.9(6) . . ?
N2 Zn2 Br4 115.5(7) . . ?
C23 O4 C26 129(2) . . ?
C3 O1 C6 123(2) . . ?
C1 N1 Zn1 126.7(11) . . ?
C1 N1 C5 120.0 . . ?
C5 N1 Zn1 113.3(11) . . ?
N1 C1 H1 120.0 . . ?
C2 C1 N1 120.0 . . ?
C2 C1 H1 120.0 . . ?
C1 C2 H2 120.0 . . ?
C3 C2 C1 120.0 . . ?
C3 C2 H2 120.0 . . ?
O1 C3 C2 122(2) . . ?
O1 C3 C4 118(2) . . ?
C2 C3 C4 120.0 . . ?
C3 C4 H4 120.0 . . ?
C5 C4 C3 120.0 . . ?
C5 C4 H4 120.0 . . ?
N1 C5 H5 120.0 . . ?
C4 C5 N1 120.0 . . ?
C4 C5 H5 120.0 . . ?
H52A C52 H52B 109.9 . . ?
C51 C52 H52A 112.3 . . ?
C51 C52 H52B 112.3 . . ?
O8 C52 H52A 112.3 . . ?
O8 C52 H52B 112.3 . . ?
O8 C52 C51 98(2) . . ?
C10 O3 C9 122(2) . . ?
C33 N6 Zn3 121.9(10) . . ?
C33 N6 C32 120.0 . . ?
C32 N6 Zn3 115.9(10) . . ?
N6 C33 H33 120.0 . . ?
N6 C33 C34 120.0 . . ?
C34 C33 H33 120.0 . . ?
C33 C34 H34 120.0 . . ?
C33 C34 C30 120.0 . . ?
C30 C34 H34 120.0 . . ?
C31 C30 C34 120.0 . . ?
O6 C30 C34 130.4(16) . . ?
O6 C30 C31 109.5(16) . . ?
C30 C31 H31 120.0 . . ?
C30 C31 C32 120.0 . . ?
C32 C31 H31 120.0 . . ?
N6 C32 H32 120.0 . . ?
C31 C32 N6 120.0 . . ?
C31 C32 H32 120.0 . . ?
C25 N4 Zn2 119.6(11) . . ?
C25 N4 C21 120.0 . . ?
C21 N4 Zn2 120.0(11) . . ?
N4 C25 H25 120.0 . . ?
N4 C25 C24 120.0 . . ?
C24 C25 H25 120.0 . . ?
C25 C24 H24 120.0 . . ?
C25 C24 C23 120.0 . . ?
C23 C24 H24 120.0 . . ?
O4 C23 C24 123.5(18) . . ?
O4 C23 C22 116.3(18) . . ?
C22 C23 C24 120.0 . . ?
C23 C22 H22 120.0 . . ?
C23 C22 C21 120.0 . . ?
C21 C22 H22 120.0 . . ?
N4 C21 H21 120.0 . . ?
C22 C21 N4 120.0 . . ?
C22 C21 H21 120.0 . . ?
O1 C6 H6A 110.2 . . ?
O1 C6 H6B 110.2 . . ?
O1 C6 C7 107(3) . . ?
H6A C6 H6B 108.5 . . ?
C7 C6 H6A 110.2 . . ?
C7 C6 H6B 110.2 . . ?
C14 C13 H13 120.0 . . ?
N3 C13 H13 120.0 . . ?
N3 C13 C14 120(3) . . ?
C13 C14 H14 121.0 . . ?
C10 C14 C13 118(3) . . ?
C10 C14 H14 121.0 . . ?
O3 C10 C14 119(3) . . ?
C11 C10 O3 121(2) . . ?
C11 C10 C14 120(3) . . ?
C10 C11 H11 120.4 . . ?
C10 C11 C12 119(3) . . ?
C12 C11 H11 120.4 . . ?
C11 C12 H12 120.0 . . ?
N3 C12 C11 120(3) . . ?
N3 C12 H12 120.0 . . ?
C13 N3 Zn1 122(2) . 3_455 ?
C13 N3 C12 122(2) . . ?
C12 N3 Zn1 115.8(19) . 3_455 ?
H56A C56 H56B 106.9 . . ?
C55 C56 H56A 107.3 . . ?
C55 C56 H56B 107.3 . . ?
O9 C56 H56A 107.3 . . ?
O9 C56 H56B 107.3 . . ?
O9 C56 C55 120(4) . . ?
C38 C37 H37 120.0 . . ?
C38 C37 C36 120.0 . . ?
C36 C37 H37 120.0 . . ?
C37 C38 H38 120.0 . . ?
C37 C38 N5 120.0 . . ?
N5 C38 H38 120.0 . . ?
C38 N5 Zn3 119.8(11) . 3_455 ?
C38 N5 C39 120.0 . . ?
C39 N5 Zn3 120.2(11) . 3_455 ?
N5 C39 H39 120.0 . . ?
N5 C39 C40 120.0 . . ?
C40 C39 H39 120.0 . . ?
C39 C40 H40 120.0 . . ?
C36 C40 C39 120.0 . . ?
C36 C40 H40 120.0 . . ?
C37 C36 O5 112.3(17) . . ?
C40 C36 C37 120.0 . . ?
C40 C36 O5 127.6(17) . . ?
C16 C20 H20 120.0 . . ?
C16 C20 C19 120.0 . . ?
C19 C20 H20 120.0 . . ?
C20 C16 O2 127.5(16) . . ?
C17 C16 C20 120.0 . . ?
C17 C16 O2 111.6(16) . . ?
C16 C17 H17 120.0 . . ?
C18 C17 C16 120.0 . . ?
C18 C17 H17 120.0 . . ?
C17 C18 H18 120.0 . . ?
C17 C18 N2 120.0 . . ?
N2 C18 H18 120.0 . . ?
C18 N2 Zn2 117.3(9) . . ?
C18 N2 C19 120.0 . . ?
C19 N2 Zn2 122.1(9) . . ?
C20 C19 H19 120.0 . . ?
N2 C19 C20 120.0 . . ?
N2 C19 H19 120.0 . . ?
C30 O6 C29 110(2) . . ?
H44A C44 H44B 108.7 . . ?
O11 C44 H44A 110.6 . . ?
O11 C44 H44B 110.6 . . ?
O11 C44 C43 106(4) . . ?
C43 C44 H44A 110.6 . . ?
C43 C44 H44B 110.6 . . ?
C26 C27 C29 102(3) . . ?
C26 C27 C28 112(3) . . ?
C26 C27 C35 110(3) . . ?
C29 C27 C28 106(3) . . ?
C29 C27 C35 108(3) . . ?
C28 C27 C35 117(3) . . ?
C54 O10 C55 112(4) . . ?
O4 C26 C27 115(3) . . ?
O4 C26 H26A 108.5 . . ?
O4 C26 H26B 108.5 . . ?
C27 C26 H26A 108.5 . . ?
C27 C26 H26B 108.5 . . ?
H26A C26 H26B 107.5 . . ?
O3 C9 H9A 110.2 . . ?
O3 C9 H9B 110.2 . . ?
O3 C9 C7 108(3) . . ?
H9A C9 H9B 108.5 . . ?
C7 C9 H9A 110.2 . . ?
C7 C9 H9B 110.2 . . ?
H8A C8 H8B 109.5 . . ?
H8A C8 H8C 109.5 . . ?
H8B C8 H8C 109.5 . . ?
C7 C8 H8A 109.5 . . ?
C7 C8 H8B 109.5 . . ?
C7 C8 H8C 109.5 . . ?
C44 O11 C41 104(4) . . ?
C56 C55 O10 112(4) . . ?
C56 C55 H55A 109.3 . . ?
C56 C55 H55B 109.3 . . ?
O10 C55 H55A 109.3 . . ?
O10 C55 H55B 109.3 . . ?
H55A C55 H55B 108.0 . . ?
H15A C15 H15B 110.0 . . ?
O2 C15 H15A 112.5 . . ?
O2 C15 H15B 112.5 . . ?
O2 C15 C7 96(2) . . ?
C7 C15 H15A 112.5 . . ?
C7 C15 H15B 112.5 . . ?
C35 O5 C36 114(2) . . ?
C16 O2 C15 105(2) . . ?
H53A C53 H53B 108.9 . . ?
O9 C53 H53A 110.8 . . ?
O9 C53 H53B 110.8 . . ?
O9 C53 C54 105(4) . . ?
C54 C53 H53A 110.8 . . ?
C54 C53 H53B 110.8 . . ?
O6 C29 C27 104(2) . . ?
O6 C29 H29A 111.0 . . ?
O6 C29 H29B 111.0 . . ?
C27 C29 H29A 111.0 . . ?
C27 C29 H29B 111.0 . . ?
H29A C29 H29B 109.0 . . ?
H45A C45 H45B 108.6 . . ?
O14 C45 H45A 110.4 . . ?
O14 C45 H45B 110.4 . . ?
O14 C45 C46 107(3) . . ?
C46 C45 H45A 110.4 . . ?
C46 C45 H45B 110.4 . . ?
H50A C50 H50B 108.4 . . ?
C49 C50 H50A 110.0 . . ?
C49 C50 H50B 110.0 . . ?
O7 C50 H50A 110.0 . . ?
O7 C50 H50B 110.0 . . ?
O7 C50 C49 108(2) . . ?
C52 C51 H51A 108.8 . . ?
C52 C51 H51B 108.8 . . ?
C52 C51 O7 114(2) . . ?
H51A C51 H51B 107.7 . . ?
O7 C51 H51A 108.8 . . ?
O7 C51 H51B 108.8 . . ?
C44 C43 H43A 111.0 . . ?
C44 C43 H43B 111.0 . . ?
C44 C43 O12 104(4) . . ?
H43A C43 H43B 109.0 . . ?
O12 C43 H43A 111.0 . . ?
O12 C43 H43B 111.0 . . ?
C56 O9 C53 114(4) . . ?
O10 C54 C53 131(4) . . ?
O10 C54 H54A 104.4 . . ?
O10 C54 H54B 104.4 . . ?
C53 C54 H54A 104.4 . . ?
C53 C54 H54B 104.4 . . ?
H54A C54 H54B 105.6 . . ?
C27 C28 H28A 109.5 . . ?
C27 C28 H28B 109.5 . . ?
C27 C28 H28C 109.5 . . ?
H28A C28 H28B 109.5 . . ?
H28A C28 H28C 109.5 . . ?
H28B C28 H28C 109.5 . . ?
C6 C7 C9 112(3) . . ?
C6 C7 C15 106(3) . . ?
C9 C7 C15 106(3) . . ?
C8 C7 C6 104(3) . . ?
C8 C7 C9 118(3) . . ?
C8 C7 C15 110(3) . . ?
C52 O8 C49 109(2) . . ?
C50 C49 H49A 111.1 . . ?
C50 C49 H49B 111.1 . . ?
O8 C49 C50 103(2) . . ?
O8 C49 H49A 111.1 . . ?
O8 C49 H49B 111.1 . . ?
H49A C49 H49B 109.1 . . ?
C48 O14 C45 105(3) . . ?
C27 C35 H35A 110.1 . . ?
C27 C35 H35B 110.1 . . ?
O5 C35 C27 108(3) . . ?
O5 C35 H35A 110.1 . . ?
O5 C35 H35B 110.1 . . ?
H35A C35 H35B 108.4 . . ?
O11 C41 H41A 111.0 . . ?
O11 C41 H41B 111.0 . . ?
H41A C41 H41B 109.0 . . ?
C42 C41 O11 104(4) . . ?
C42 C41 H41A 111.0 . . ?
C42 C41 H41B 111.0 . . ?
C45 C46 H46A 108.4 . . ?
C45 C46 H46B 108.4 . . ?
H46A C46 H46B 107.5 . . ?
O13 C46 C45 116(3) . . ?
O13 C46 H46A 108.4 . . ?
O13 C46 H46B 108.4 . . ?
H47A C47 H47B 109.3 . . ?
C48 C47 H47A 111.5 . . ?
C48 C47 H47B 111.5 . . ?
O13 C47 H47A 111.5 . . ?
O13 C47 H47B 111.5 . . ?
O13 C47 C48 101(3) . . ?
C41 C42 H42A 109.9 . . ?
C41 C42 H42B 109.9 . . ?
H42A C42 H42B 108.3 . . ?
O12 C42 C41 109(4) . . ?
O12 C42 H42A 109.9 . . ?
O12 C42 H42B 109.9 . . ?
C42 O12 C43 116(4) . . ?
O14 C48 C47 98(3) . . ?
O14 C48 H48A 112.1 . . ?
O14 C48 H48B 112.1 . . ?
C47 C48 H48A 112.1 . . ?
C47 C48 H48B 112.1 . . ?
H48A C48 H48B 109.8 . . ?
C46 O13 C47 109(3) . . ?
C50 O7 C51 110(2) . . ?

loop_
_geom_bond_atom_site_label_1
_geom_bond_atom_site_label_2
_geom_bond_distance
_geom_bond_site_symmetry_2
_geom_bond_publ_flag
Br1 Zn1 2.349(8) . ?
Br3 Zn2 2.338(8) . ?
Br2 Zn1 2.359(7) . ?
Br5 Zn3 2.374(7) . ?
Br6 Zn3 2.349(7) . ?
Zn1 N1 2.121(13) . ?
Zn1 N3 2.01(2) 3 ?
Zn3 N6 2.086(14) . ?
Zn3 N5 1.98(9) 3 ?
Zn2 Br4 2.379(9) . ?
Zn2 N4 1.988(14) . ?
Zn2 N2 2.081(16) . ?
O4 C23 1.33(2) . ?
O4 C26 1.45(3) . ?
O1 C3 1.31(2) . ?
O1 C6 1.48(4) . ?
N1 C1 1.3900 . ?
N1 C5 1.3900 . ?
C1 H1 0.9300 . ?
C1 C2 1.3900 . ?
C2 H2 0.9300 . ?
C2 C3 1.3900 . ?
C3 C4 1.3900 . ?
C4 H4 0.9300 . ?
C4 C5 1.3900 . ?
C5 H5 0.9300 . ?
C52 H52A 0.9700 . ?
C52 H52B 0.9700 . ?
C52 C51 1.44(4) . ?
C52 O8 1.43(3) . ?
O3 C10 1.37(3) . ?
O3 C9 1.39(4) . ?
N6 C33 1.3900 . ?
N6 C32 1.3900 . ?
C33 H33 0.9300 . ?
C33 C34 1.3900 . ?
C34 H34 0.9300 . ?
C34 C30 1.3900 . ?
C30 C31 1.3900 . ?
C30 O6 1.35(2) . ?
C31 H31 0.9300 . ?
C31 C32 1.3900 . ?
C32 H32 0.9300 . ?
N4 C25 1.3900 . ?
N4 C21 1.3900 . ?
C25 H25 0.9300 . ?
C25 C24 1.3900 . ?
C24 H24 0.9300 . ?
C24 C23 1.3900 . ?
C23 C22 1.3900 . ?
C22 H22 0.9300 . ?
C22 C21 1.3900 . ?
C21 H21 0.9300 . ?
C6 H6A 0.9700 . ?
C6 H6B 0.9700 . ?
C6 C7 1.50(4) . ?
C13 H13 0.9300 . ?
C13 C14 1.40(4) . ?
C13 N3 1.30(3) . ?
C14 H14 0.9300 . ?
C14 C10 1.38(4) . ?
C10 C11 1.36(4) . ?
C11 H11 0.9300 . ?
C11 C12 1.37(4) . ?
C12 H12 0.9300 . ?
C12 N3 1.35(3) . ?
C56 H56A 0.9700 . ?
C56 H56B 0.9700 . ?
C56 C55 1.51(4) . ?
C56 O9 1.45(3) . ?
C37 H37 0.9300 . ?
C37 C38 1.3900 . ?
C37 C36 1.3900 . ?
C38 H38 0.9300 . ?
C38 N5 1.3900 . ?
N5 C39 1.3900 . ?
C39 H39 0.9300 . ?
C39 C40 1.3900 . ?
C40 H40 0.9300 . ?
C40 C36 1.3900 . ?
C36 O5 1.43(3) . ?
C20 H20 0.9300 . ?
C20 C16 1.3900 . ?
C20 C19 1.3900 . ?
C16 C17 1.3900 . ?
C16 O2 1.41(3) . ?
C17 H17 0.9300 . ?
C17 C18 1.3900 . ?
C18 H18 0.9300 . ?
C18 N2 1.3900 . ?
N2 C19 1.3900 . ?
C19 H19 0.9300 . ?
O6 C29 1.53(3) . ?
C44 H44A 0.9700 . ?
C44 H44B 0.9700 . ?
C44 O11 1.45(4) . ?
C44 C43 1.50(4) . ?
C27 C26 1.51(4) . ?
C27 C29 1.53(4) . ?
C27 C28 1.53(4) . ?
C27 C35 1.54(4) . ?
O10 C55 1.52(4) . ?
O10 C54 1.47(3) . ?
C26 H26A 0.9700 . ?
C26 H26B 0.9700 . ?
C9 H9A 0.9700 . ?
C9 H9B 0.9700 . ?
C9 C7 1.58(4) . ?
C8 H8A 0.9600 . ?
C8 H8B 0.9600 . ?
C8 H8C 0.9600 . ?
C8 C7 1.45(5) . ?
O11 C41 1.50(4) . ?
C55 H55A 0.9700 . ?
C55 H55B 0.9700 . ?
C15 H15A 0.9700 . ?
C15 H15B 0.9700 . ?
C15 O2 1.47(3) . ?
C15 C7 1.58(4) . ?
O5 C35 1.36(4) . ?
C53 H53A 0.9700 . ?
C53 H53B 0.9700 . ?
C53 O9 1.45(3) . ?
C53 C54 1.54(4) . ?
C29 H29A 0.9700 . ?
C29 H29B 0.9700 . ?
C45 H45A 0.9700 . ?
C45 H45B 0.9700 . ?
C45 O14 1.48(3) . ?
C45 C46 1.51(4) . ?
C50 H50A 0.9700 . ?
C50 H50B 0.9700 . ?
C50 C49 1.53(3) . ?
C50 O7 1.33(3) . ?
C51 H51A 0.9700 . ?
C51 H51B 0.9700 . ?
C51 O7 1.52(2) . ?
C43 H43A 0.9700 . ?
C43 H43B 0.9700 . ?
C43 O12 1.53(4) . ?
C54 H54A 0.9700 . ?
C54 H54B 0.9700 . ?
C28 H28A 0.9600 . ?
C28 H28B 0.9600 . ?
C28 H28C 0.9600 . ?
O8 C49 1.51(3) . ?
C49 H49A 0.9700 . ?
C49 H49B 0.9700 . ?
O14 C48 1.47(3) . ?
C35 H35A 0.9700 . ?
C35 H35B 0.9700 . ?
C41 H41A 0.9700 . ?
C41 H41B 0.9700 . ?
C41 C42 1.46(4) . ?
C46 H46A 0.9700 . ?
C46 H46B 0.9700 . ?
C46 O13 1.41(4) . ?
C47 H47A 0.9700 . ?
C47 H47B 0.9700 . ?
C47 C48 1.52(4) . ?
C47 O13 1.45(3) . ?
C42 H42A 0.9700 . ?
C42 H42B 0.9700 . ?
C42 O12 1.39(4) . ?
C48 H48A 0.9700 . ?
C48 H48B 0.9700 . ?

loop_
_twin_individual_id
_twin_individual_mass_fraction_refined
1 0.49(14)
2 0.51(14)
